data_2022924
loop_
_publ_author_name
'Appiarius, Yannik'
'Puylaert, Pim'
'Staubitz, Anne'

_publ_section_title
;
 Synthesis and crystal structure of
 bis-(9-mesityl-9,10-di-hydro-10-aza-9-borabenzo[<i>h</i>]quinolinato-&#x3ba;<sup>2</sup><i>N</i><sup>1</sup>,<i>N</i><sup>10</sup>)zinc(II).
;
_journal_coeditor_code DJ2071
_journal_issue 'Pt 11'
_journal_name_full 'Acta crystallographica. Section E, Crystallographic communications'
_journal_page_first 1063
_journal_page_last 1066
_journal_paper_doi 10.1107/S2056989023009192
_journal_volume 79
_journal_year 2023
_chemical_formula_iupac '[Zn (C20 H18 B1 N2)2]'
_chemical_formula_moiety 'C40 H36 B2 N4 Zn'
_chemical_formula_sum 'C40 H36 B2 N4 Zn'
_chemical_formula_weight 659.72
_chemical_name_systematic
Bis(9-mesityl-9,10-dihydro-10-aza-9-borabenzo[<i>h</i>]quinolinato-\k^2^<i>N</i>^1^,<i>N</i>^10^)zinc(II)
_space_group_crystal_system monoclinic
_space_group_IT_number 15
_space_group_name_Hall '-C 2yc'
_space_group_name_H-M_alt 'C 1 2/c 1'
_atom_sites_solution_hydrogens geom
_atom_sites_solution_primary dual
_audit_creation_method
;
Olex2 1.5
(compiled 2021.08.20 svn.r13c46975 for OlexSys, GUI svn.r6396)
;
_cell_angle_alpha 90
_cell_angle_beta 105.172(4)
_cell_angle_gamma 90
_cell_formula_units_Z 4
_cell_length_a 20.0425(14)
_cell_length_b 9.8589(6)
_cell_length_c 17.1167(9)
_cell_measurement_reflns_used 9897
_cell_measurement_temperature 100.00
_cell_measurement_theta_max 33.35
_cell_measurement_theta_min 2.75
_cell_volume 3264.3(4)
_computing_cell_refinement
;
SAINT (Bruker, 2016)
;
_computing_data_collection
;
APEX2 (Bruker, 2016)
;
_computing_data_reduction
;
SAINT (Bruker, 2016)
;
_computing_molecular_graphics
;
Olex2 1.5 (Dolomanov <i>et al.</i>,  2009),
ORTEP-3 for Windows (Farrugia, 2012)
;
_computing_publication_material
;
publCIF (Westrip, 2010)
;
_computing_structure_refinement
;
<i>SHELXL2018/3</i> (Sheldrick, 2015b)
;
_computing_structure_solution
;
<i>SHELXT2018/2</i> (Sheldrick, 2015a)
;
_diffrn_ambient_temperature 100.00
_diffrn_measured_fraction_theta_full 0.999
_diffrn_measured_fraction_theta_max 0.996
_diffrn_measurement_device_type 'Bruker APEXII CCD'
_diffrn_measurement_method '\f and \w scans'
_diffrn_radiation_type MoK\a
_diffrn_radiation_wavelength 0.71073
_diffrn_reflns_av_R_equivalents 0.0835
_diffrn_reflns_av_unetI/netI 0.0321
_diffrn_reflns_limit_h_max 31
_diffrn_reflns_limit_h_min -31
_diffrn_reflns_limit_k_max 15
_diffrn_reflns_limit_k_min -15
_diffrn_reflns_limit_l_max 26
_diffrn_reflns_limit_l_min -26
_diffrn_reflns_number 95271
_diffrn_reflns_theta_full 25.242
_diffrn_reflns_theta_max 33.865
_diffrn_reflns_theta_min 2.753
_diffrn_standards_number 0
_exptl_absorpt_coefficient_mu 0.788
_exptl_absorpt_correction_T_max 0.7467
_exptl_absorpt_correction_T_min 0.6767
_exptl_absorpt_correction_type multi-scan
_exptl_absorpt_process_details
;
(SADABS; Krause <i>et al.</i>,  2015)
;
_exptl_crystal_colour 'light yellow'
_exptl_crystal_density_diffrn 1.342
_exptl_crystal_description irregular
_exptl_crystal_F_000 1376
_exptl_crystal_size_max 0.24
_exptl_crystal_size_mid 0.12
_exptl_crystal_size_min 0.09
_refine_diff_density_max 0.518
_refine_diff_density_min -0.402
_refine_ls_extinction_method none
_refine_ls_goodness_of_fit_ref 1.057
_refine_ls_hydrogen_treatment constr
_refine_ls_matrix_type full
_refine_ls_number_parameters 216
_refine_ls_number_reflns 6577
_refine_ls_number_restraints 0
_refine_ls_restrained_S_all 1.057
_refine_ls_R_factor_all 0.0500
_refine_ls_R_factor_gt 0.0363
_refine_ls_shift/su_max 0.000
_refine_ls_shift/su_mean 0.000
_refine_ls_structure_factor_coef Fsqd
_refine_ls_weighting_details 'w=1/[\s^2^(Fo^2^)+(0.0416P)^2^+3.4887P] where P=(Fo^2^+2Fc^2^)/3'
_refine_ls_weighting_scheme calc
_refine_ls_wR_factor_gt 0.0891
_refine_ls_wR_factor_ref 0.0974
_reflns_number_gt 5466
_reflns_number_total 6577
_reflns_threshold_expression 'I > 2\s(I)'
_cod_data_source_file dj2071sup1.cif
_cod_data_source_block I
_cod_depositor_comments 'Adding full bibliography for 2022924.cif.'
_cod_database_code 2022924
_cod_database_fobs_code 2022924
_shelx_space_group_comment
;
The symmetry employed for this shelxl refinement is uniquely defined
by the following loop, which should always be used as a source of
symmetry information in preference to the above space-group names.
They are only intended as comments.
;
_shelx_estimated_absorpt_t_min 0.833
_shelx_estimated_absorpt_t_max 0.932

loop_
_space_group_symop_operation_xyz
'x, y, z'
'-x, y, -z+1/2'
'x+1/2, y+1/2, z'
'-x+1/2, y+1/2, -z+1/2'
'-x, -y, -z'
'x, -y, z-1/2'
'-x+1/2, -y+1/2, -z'
'x+1/2, -y+1/2, z-1/2'

loop_
_atom_site_type_symbol
_atom_site_label
_atom_site_fract_x
_atom_site_fract_y
_atom_site_fract_z
_atom_site_U_iso_or_equiv
_atom_site_adp_type
_atom_site_calc_flag
_atom_site_occupancy
_atom_site_disorder_assembly
_atom_site_disorder_group
Zn Zn1 0.500000 0.38978(2) 0.750000 0.01617(6) Uani d 1 . .
N N1 0.45636(5) 0.28837(11) 0.65132(6) 0.01565(17) Uani d 1 . .
N N2 0.55610(6) 0.48063(11) 0.67988(6) 0.01854(19) Uani d 1 . .
C C16 0.33235(7) 0.14365(15) 0.83074(8) 0.0230(2) Uani d 1 . .
H H16 0.341124 0.087836 0.877572 0.028 Uiso calc 1 . .
C C9 0.48444(6) 0.22124(13) 0.52702(7) 0.0178(2) Uani d 1 . .
C C1 0.49408(6) 0.30237(12) 0.59647(7) 0.01542(19) Uani d 1 . .
C C2 0.54576(6) 0.40771(12) 0.60987(7) 0.0164(2) Uani d 1 . .
C C8 0.52494(7) 0.24688(14) 0.47125(8) 0.0227(2) Uani d 1 . .
H H8 0.519116 0.190173 0.425081 0.027 Uiso calc 1 . .
C C10 0.43285(7) 0.11731(14) 0.51402(8) 0.0217(2) Uani d 1 . .
H H10 0.427219 0.059047 0.468550 0.026 Uiso calc 1 . .
C C7 0.57165(7) 0.35008(15) 0.48219(8) 0.0232(2) Uani d 1 . .
H H7 0.596684 0.366128 0.443013 0.028 Uiso calc 1 . .
C C6 0.58310(7) 0.43410(14) 0.55225(8) 0.0199(2) Uani d 1 . .
C C12 0.35616(6) 0.19967(13) 0.70258(7) 0.0181(2) Uani d 1 . .
C C15 0.28518(7) 0.24956(15) 0.82289(8) 0.0237(2) Uani d 1 . .
C C17 0.36714(6) 0.11728(14) 0.77154(8) 0.0198(2) Uani d 1 . .
C C11 0.39151(7) 0.09962(14) 0.56519(8) 0.0219(2) Uani d 1 . .
H H11 0.356957 0.031157 0.554933 0.026 Uiso calc 1 . .
C C20 0.41803(7) 0.00090(15) 0.78396(9) 0.0250(3) Uani d 1 . .
H H20A 0.463242 0.031778 0.816536 0.038 Uiso calc 1 . .
H H20B 0.422293 -0.031172 0.731288 0.038 Uiso calc 1 . .
H H20C 0.401508 -0.073317 0.812099 0.038 Uiso calc 1 . .
C C14 0.27287(7) 0.32946(15) 0.75349(8) 0.0237(2) Uani d 1 . .
H H14 0.240393 0.401532 0.746658 0.028 Uiso calc 1 . .
C C19 0.24812(8) 0.27744(19) 0.88737(10) 0.0329(3) Uani d 1 . .
H H19A 0.204988 0.225380 0.875753 0.049 Uiso calc 1 . .
H H19B 0.237646 0.374471 0.887957 0.049 Uiso calc 1 . .
H H19C 0.277652 0.250591 0.940294 0.049 Uiso calc 1 . .
C C13 0.30729(6) 0.30568(14) 0.69395(8) 0.0212(2) Uani d 1 . .
C C4 0.64006(8) 0.61577(16) 0.63859(9) 0.0272(3) Uani d 1 . .
H H4 0.672060 0.688821 0.649815 0.033 Uiso calc 1 . .
C C3 0.60226(7) 0.58083(14) 0.69353(8) 0.0240(2) Uani d 1 . .
H H3 0.609776 0.630540 0.742618 0.029 Uiso calc 1 . .
C C18 0.29227(8) 0.39485(18) 0.61986(10) 0.0322(3) Uani d 1 . .
H H18A 0.333702 0.447143 0.619199 0.048 Uiso calc 1 . .
H H18B 0.254432 0.457120 0.621039 0.048 Uiso calc 1 . .
H H18C 0.278912 0.338272 0.571181 0.048 Uiso calc 1 . .
C C5 0.63028(7) 0.54297(15) 0.56807(9) 0.0251(3) Uani d 1 . .
H H5 0.655364 0.566043 0.529928 0.030 Uiso calc 1 . .
B B1 0.40171(7) 0.19187(14) 0.63937(8) 0.0171(2) Uani d 1 . .

loop_
_atom_site_aniso_label
_atom_site_aniso_U_11
_atom_site_aniso_U_22
_atom_site_aniso_U_33
_atom_site_aniso_U_12
_atom_site_aniso_U_13
_atom_site_aniso_U_23
Zn1 0.01813(9) 0.01939(10) 0.01154(8) 0.000 0.00488(6) 0.000
N1 0.0160(4) 0.0186(4) 0.0133(4) 0.0000(3) 0.0055(3) 0.0000(3)
N2 0.0198(5) 0.0209(5) 0.0147(4) -0.0022(4) 0.0042(4) 0.0009(3)
C16 0.0220(6) 0.0303(7) 0.0188(5) -0.0055(5) 0.0089(4) 0.0010(5)
C9 0.0203(5) 0.0193(5) 0.0149(5) 0.0015(4) 0.0066(4) -0.0002(4)
C1 0.0162(5) 0.0178(5) 0.0129(4) 0.0023(4) 0.0050(4) 0.0016(4)
C2 0.0167(5) 0.0190(5) 0.0139(4) 0.0009(4) 0.0048(4) 0.0022(4)
C8 0.0288(6) 0.0247(6) 0.0177(5) 0.0025(5) 0.0115(5) -0.0008(4)
C10 0.0274(6) 0.0212(6) 0.0171(5) -0.0016(5) 0.0070(4) -0.0034(4)
C7 0.0266(6) 0.0275(6) 0.0194(5) 0.0018(5) 0.0127(5) 0.0021(5)
C6 0.0202(5) 0.0227(5) 0.0187(5) 0.0006(4) 0.0084(4) 0.0046(4)
C12 0.0152(5) 0.0226(6) 0.0169(5) -0.0034(4) 0.0049(4) -0.0004(4)
C15 0.0207(5) 0.0314(7) 0.0217(6) -0.0064(5) 0.0105(5) -0.0050(5)
C17 0.0174(5) 0.0237(6) 0.0192(5) -0.0038(4) 0.0064(4) 0.0015(4)
C11 0.0233(6) 0.0226(6) 0.0203(5) -0.0049(4) 0.0063(4) -0.0026(4)
C20 0.0254(6) 0.0256(6) 0.0258(6) 0.0007(5) 0.0098(5) 0.0059(5)
C14 0.0183(5) 0.0282(7) 0.0265(6) -0.0010(5) 0.0094(5) -0.0030(5)
C19 0.0312(7) 0.0431(9) 0.0307(7) -0.0054(6) 0.0191(6) -0.0066(6)
C13 0.0179(5) 0.0260(6) 0.0209(5) -0.0004(4) 0.0073(4) 0.0016(4)
C4 0.0264(6) 0.0291(7) 0.0260(6) -0.0084(5) 0.0068(5) 0.0041(5)
C3 0.0266(6) 0.0245(6) 0.0195(5) -0.0064(5) 0.0037(5) 0.0006(4)
C18 0.0294(7) 0.0395(8) 0.0309(7) 0.0123(6) 0.0137(6) 0.0122(6)
C5 0.0238(6) 0.0293(7) 0.0244(6) -0.0036(5) 0.0100(5) 0.0059(5)
B1 0.0167(5) 0.0197(6) 0.0152(5) -0.0004(4) 0.0045(4) 0.0004(4)

loop_
_atom_type_symbol
_atom_type_description
_atom_type_scat_dispersion_real
_atom_type_scat_dispersion_imag
_atom_type_scat_source
C C 0.0033 0.0016 'International Tables Vol C Tables 4.2.6.8 and 6.1.1.4'
H H 0.0000 0.0000 'International Tables Vol C Tables 4.2.6.8 and 6.1.1.4'
B B 0.0013 0.0007 'International Tables Vol C Tables 4.2.6.8 and 6.1.1.4'
N N 0.0061 0.0033 'International Tables Vol C Tables 4.2.6.8 and 6.1.1.4'
Zn Zn 0.2839 1.4301 'International Tables Vol C Tables 4.2.6.8 and 6.1.1.4'

loop_
_geom_angle_atom_site_label_1
_geom_angle_atom_site_label_2
_geom_angle_atom_site_label_3
_geom_angle_site_symmetry_1
_geom_angle_site_symmetry_3
_geom_angle
_geom_angle_publ_flag
N1 Zn1 N1 2_656 . 118.68(6) y
N1 Zn1 N2 2_656 2_656 84.72(4) ?
N1 Zn1 N2 2_656 . 122.48(4) y
N1 Zn1 N2 . 2_656 122.48(4) ?
N1 Zn1 N2 . . 84.72(4) y
N2 Zn1 N2 . 2_656 128.26(6) y
C1 N1 Zn1 . . 109.89(8) ?
C1 N1 B1 . . 120.99(10) ?
B1 N1 Zn1 . . 128.11(8) ?
C2 N2 Zn1 . . 107.62(8) ?
C3 N2 Zn1 . . 133.06(9) ?
C3 N2 C2 . . 118.90(11) ?
C15 C16 H16 . . 119.2 ?
C15 C16 C17 . . 121.69(12) ?
C17 C16 H16 . . 119.2 ?
C1 C9 C8 . . 119.26(11) ?
C1 C9 C10 . . 118.26(11) ?
C8 C9 C10 . . 122.46(11) ?
N1 C1 C9 . . 123.33(11) ?
N1 C1 C2 . . 118.03(10) ?
C9 C1 C2 . . 118.63(10) ?
N2 C2 C1 . . 117.15(10) ?
N2 C2 C6 . . 122.03(11) ?
C6 C2 C1 . . 120.82(11) ?
C9 C8 H8 . . 119.0 ?
C7 C8 C9 . . 122.07(12) ?
C7 C8 H8 . . 119.0 ?
C9 C10 H10 . . 119.1 ?
C11 C10 C9 . . 121.79(12) ?
C11 C10 H10 . . 119.1 ?
C8 C7 H7 . . 119.9 ?
C8 C7 C6 . . 120.21(11) ?
C6 C7 H7 . . 119.9 ?
C2 C6 C7 . . 118.90(12) ?
C5 C6 C2 . . 117.29(12) ?
C5 C6 C7 . . 123.81(12) ?
C17 C12 C13 . . 117.92(11) ?
C17 C12 B1 . . 123.59(11) ?
C13 C12 B1 . . 118.06(11) ?
C16 C15 C14 . . 118.10(12) ?
C16 C15 C19 . . 121.23(13) ?
C14 C15 C19 . . 120.67(14) ?
C16 C17 C12 . . 120.32(12) ?
C16 C17 C20 . . 119.04(12) ?
C12 C17 C20 . . 120.62(11) ?
C10 C11 H11 . . 120.5 ?
C10 C11 B1 . . 118.97(12) ?
B1 C11 H11 . . 120.5 ?
C17 C20 H20A . . 109.5 ?
C17 C20 H20B . . 109.5 ?
C17 C20 H20C . . 109.5 ?
H20A C20 H20B . . 109.5 ?
H20A C20 H20C . . 109.5 ?
H20B C20 H20C . . 109.5 ?
C15 C14 H14 . . 119.4 ?
C13 C14 C15 . . 121.22(13) ?
C13 C14 H14 . . 119.4 ?
C15 C19 H19A . . 109.5 ?
C15 C19 H19B . . 109.5 ?
C15 C19 H19C . . 109.5 ?
H19A C19 H19B . . 109.5 ?
H19A C19 H19C . . 109.5 ?
H19B C19 H19C . . 109.5 ?
C12 C13 C18 . . 119.97(11) ?
C14 C13 C12 . . 120.70(12) ?
C14 C13 C18 . . 119.32(12) ?
C3 C4 H4 . . 120.5 ?
C5 C4 H4 . . 120.5 ?
C5 C4 C3 . . 119.03(13) ?
N2 C3 C4 . . 122.63(13) ?
N2 C3 H3 . . 118.7 ?
C4 C3 H3 . . 118.7 ?
C13 C18 H18A . . 109.5 ?
C13 C18 H18B . . 109.5 ?
C13 C18 H18C . . 109.5 ?
H18A C18 H18B . . 109.5 ?
H18A C18 H18C . . 109.5 ?
H18B C18 H18C . . 109.5 ?
C6 C5 H5 . . 120.0 ?
C4 C5 C6 . . 120.08(12) ?
C4 C5 H5 . . 120.0 ?
N1 B1 C12 . . 115.27(11) ?
N1 B1 C11 . . 116.51(11) ?
C11 B1 C12 . . 128.12(11) ?

loop_
_geom_bond_atom_site_label_1
_geom_bond_atom_site_label_2
_geom_bond_site_symmetry_2
_geom_bond_distance
_geom_bond_publ_flag
Zn1 N1 2_656 1.9606(10) ?
Zn1 N1 . 1.9606(10) y
Zn1 N2 . 2.0527(10) y
Zn1 N2 2_656 2.0527(10) ?
N1 C1 . 1.3580(14) y
N1 B1 . 1.4245(17) y
N2 C2 . 1.3660(16) y
N2 C3 . 1.3316(17) y
C16 H16 . 0.9500 ?
C16 C15 . 1.391(2) ?
C16 C17 . 1.3966(18) ?
C9 C1 . 1.4035(16) ?
C9 C8 . 1.4281(17) ?
C9 C10 . 1.4310(18) ?
C1 C2 . 1.4421(17) ?
C2 C6 . 1.4095(16) ?
C8 H8 . 0.9500 ?
C8 C7 . 1.362(2) ?
C10 H10 . 0.9500 ?
C10 C11 . 1.3652(18) ?
C7 H7 . 0.9500 ?
C7 C6 . 1.4257(19) ?
C6 C5 . 1.4092(19) ?
C12 C17 . 1.4020(17) ?
C12 C13 . 1.4134(18) ?
C12 B1 . 1.5896(18) y
C15 C14 . 1.393(2) ?
C15 C19 . 1.5080(19) ?
C17 C20 . 1.5127(19) ?
C11 H11 . 0.9500 ?
C11 B1 . 1.5315(19) y
C20 H20A . 0.9800 ?
C20 H20B . 0.9800 ?
C20 H20C . 0.9800 ?
C14 H14 . 0.9500 ?
C14 C13 . 1.3920(18) ?
C19 H19A . 0.9800 ?
C19 H19B . 0.9800 ?
C19 H19C . 0.9800 ?
C13 C18 . 1.507(2) ?
C4 H4 . 0.9500 ?
C4 C3 . 1.3964(19) ?
C4 C5 . 1.374(2) ?
C3 H3 . 0.9500 ?
C18 H18A . 0.9800 ?
C18 H18B . 0.9800 ?
C18 H18C . 0.9800 ?
C5 H5 . 0.9500 ?

loop_
_geom_torsion_atom_site_label_1
_geom_torsion_atom_site_label_2
_geom_torsion_atom_site_label_3
_geom_torsion_atom_site_label_4
_geom_torsion_site_symmetry_1
_geom_torsion_site_symmetry_2
_geom_torsion_site_symmetry_3
_geom_torsion_site_symmetry_4
_geom_torsion
_geom_torsion_publ_flag
Zn1 N1 C1 C9 . . . . 166.76(9) y
Zn1 N1 C1 C2 . . . . -14.38(13) y
Zn1 N1 B1 C12 . . . . 20.10(16) y
Zn1 N1 B1 C11 . . . . -163.25(9) y
Zn1 N2 C2 C1 . . . . 7.93(13) ?
Zn1 N2 C2 C6 . . . . -172.71(10) ?
Zn1 N2 C3 C4 . . . . 172.48(11) ?
N1 C1 C2 N2 . . . . 4.08(16) ?
N1 C1 C2 C6 . . . . -175.29(11) ?
N2 C2 C6 C7 . . . . 177.35(12) ?
N2 C2 C6 C5 . . . . -2.32(19) ?
C16 C15 C14 C13 . . . . -0.8(2) ?
C9 C1 C2 N2 . . . . -177.01(11) ?
C9 C1 C2 C6 . . . . 3.63(17) ?
C9 C8 C7 C6 . . . . 2.0(2) ?
C9 C10 C11 B1 . . . . -1.2(2) ?
C1 N1 B1 C12 . . . . -172.61(11) ?
C1 N1 B1 C11 . . . . 4.04(17) ?
C1 C9 C8 C7 . . . . -1.7(2) ?
C1 C9 C10 C11 . . . . 2.81(19) ?
C1 C2 C6 C7 . . . . -3.32(18) ?
C1 C2 C6 C5 . . . . 177.02(12) ?
C2 N2 C3 C4 . . . . 0.8(2) ?
C2 C6 C5 C4 . . . . 2.1(2) ?
C8 C9 C1 N1 . . . . 177.72(11) ?
C8 C9 C1 C2 . . . . -1.14(17) ?
C8 C9 C10 C11 . . . . -175.75(13) ?
C8 C7 C6 C2 . . . . 0.5(2) ?
C8 C7 C6 C5 . . . . -179.86(14) ?
C10 C9 C1 N1 . . . . -0.89(18) ?
C10 C9 C1 C2 . . . . -179.75(11) ?
C10 C9 C8 C7 . . . . 176.87(13) ?
C10 C11 B1 N1 . . . . -2.14(19) ?
C10 C11 B1 C12 . . . . 174.00(13) ?
C7 C6 C5 C4 . . . . -177.57(14) ?
C15 C16 C17 C12 . . . . 1.2(2) ?
C15 C16 C17 C20 . . . . 179.74(13) ?
C15 C14 C13 C12 . . . . -0.3(2) ?
C15 C14 C13 C18 . . . . 180.00(14) ?
C17 C16 C15 C14 . . . . 0.4(2) ?
C17 C16 C15 C19 . . . . -179.75(13) ?
C17 C12 C13 C14 . . . . 1.89(19) ?
C17 C12 C13 C18 . . . . -178.44(13) ?
C17 C12 B1 N1 . . . . -96.44(15) ?
C17 C12 B1 C11 . . . . 87.37(17) ?
C19 C15 C14 C13 . . . . 179.30(13) ?
C13 C12 C17 C16 . . . . -2.33(18) ?
C13 C12 C17 C20 . . . . 179.19(12) ?
C13 C12 B1 N1 . . . . 75.93(15) ?
C13 C12 B1 C11 . . . . -100.25(16) ?
C3 N2 C2 C1 . . . . -178.47(11) ?
C3 N2 C2 C6 . . . . 0.89(18) ?
C3 C4 C5 C6 . . . . -0.5(2) ?
C5 C4 C3 N2 . . . . -1.0(2) ?
B1 N1 C1 C9 . . . . -2.63(18) ?
B1 N1 C1 C2 . . . . 176.23(11) ?
B1 C12 C17 C16 . . . . 170.06(12) ?
B1 C12 C17 C20 . . . . -8.42(19) ?
B1 C12 C13 C14 . . . . -170.92(12) ?
B1 C12 C13 C18 . . . . 8.75(19) ?
